data_7024831
loop_
_publ_author_name
'Cole, Marcus L.'
'Deacon, Glen B.'
'Forsyth, Craig M.'
'Junk, Peter C.'
'Polo Cer\'on, Dorian'
'Wang, Jun'

_publ_section_title
;
 Steric control of the reduction of carbodiimides by samarium(II) and the
 synthesis of very crowded samarium(III) complexes.
;
_journal_issue 29
_journal_name_full 'Dalton transactions (Cambridge, England : 2003)'
_journal_page_first 6732
_journal_page_last 6738
_journal_paper_doi 10.1039/b922031c
_journal_volume 39
_journal_year 2010
_chemical_formula_moiety 'C69 H93 N6 Sm, C6 H14'
_chemical_formula_sum 'C75 H107 N6 Sm'
_chemical_formula_weight 1243.02
_chemical_name_systematic
;
?
;
_space_group_IT_number 4
_symmetry_cell_setting monoclinic
_symmetry_space_group_name_Hall 'P 2yb'
_symmetry_space_group_name_H-M 'P 1 21 1'
_atom_sites_solution_hydrogens geom
_atom_sites_solution_primary direct
_atom_sites_solution_secondary difmap
_audit_creation_method SHELXL-97
_cell_angle_alpha 90.00
_cell_angle_beta 101.980(1)
_cell_angle_gamma 90.00
_cell_formula_units_Z 4
_cell_length_a 12.4627(1)
_cell_length_b 42.0049(5)
_cell_length_c 13.4222(2)
_cell_measurement_reflns_used 33035
_cell_measurement_temperature 123(2)
_cell_volume 6873.41(14)
_computing_cell_refinement 'HKL Scalepack (Otwinowski & Minor 1997)'
_computing_data_collection 'Collect (Bruker AXS BV, 1997-2004)'
_computing_data_reduction 'HKL Denzo and Scalepack (Otwinowski & Minor 1997)'
_computing_molecular_graphics X-SEED
_computing_publication_material CIFTAB
_computing_structure_refinement 'SHELXL-97 (Sheldrick, 1997)'
_computing_structure_solution 'SHELXS-97 (Sheldrick, 1990)'
_diffrn_ambient_temperature 123(2)
_diffrn_detector_area_resol_mean 9
_diffrn_measured_fraction_theta_full 0.999
_diffrn_measured_fraction_theta_max 0.999
_diffrn_measurement_device '95mm CCD camera on \k-goniostat'
_diffrn_measurement_device_type 'Nonius KAPPA CCD'
_diffrn_measurement_method 'thin slice phi and omega scans'
_diffrn_radiation_monochromator 'horizonally mounted graphite crystal'
_diffrn_radiation_source 'fine-focus sealed tube'
_diffrn_radiation_type MoK\a
_diffrn_radiation_wavelength 0.71073
_diffrn_reflns_av_R_equivalents 0.0877
_diffrn_reflns_av_sigmaI/netI 0.1012
_diffrn_reflns_limit_h_max 14
_diffrn_reflns_limit_h_min -14
_diffrn_reflns_limit_k_max 49
_diffrn_reflns_limit_k_min -44
_diffrn_reflns_limit_l_max 15
_diffrn_reflns_limit_l_min -15
_diffrn_reflns_number 54490
_diffrn_reflns_theta_full 25.00
_diffrn_reflns_theta_max 25.00
_diffrn_reflns_theta_min 1.62
_diffrn_standards_number 0
_exptl_absorpt_coefficient_mu 0.899
_exptl_absorpt_correction_T_max 0.87
_exptl_absorpt_correction_T_min 0.80
_exptl_absorpt_correction_type multi-scan
_exptl_absorpt_process_details SORTAV
_exptl_crystal_colour yellow
_exptl_crystal_density_diffrn 1.201
_exptl_crystal_density_method 'not measured'
_exptl_crystal_description prism
_exptl_crystal_F_000 2644
_exptl_crystal_size_max 0.23
_exptl_crystal_size_mid 0.18
_exptl_crystal_size_min 0.15
_platon_squeeze_details ' ?'
_refine_diff_density_max 2.219
_refine_diff_density_min -1.203
_refine_diff_density_rms 0.099
_refine_ls_abs_structure_details 'Flack H D (1983), Acta Cryst. A39, 876-881'
_refine_ls_abs_structure_Flack 0.035(12)
_refine_ls_extinction_method none
_refine_ls_goodness_of_fit_ref 0.989
_refine_ls_hydrogen_treatment constr
_refine_ls_matrix_type full
_refine_ls_number_parameters 1369
_refine_ls_number_reflns 23069
_refine_ls_number_restraints 1
_refine_ls_restrained_S_all 0.989
_refine_ls_R_factor_all 0.0851
_refine_ls_R_factor_gt 0.0630
_refine_ls_shift/su_max 0.001
_refine_ls_shift/su_mean 0.000
_refine_ls_structure_factor_coef Fsqd
_refine_ls_weighting_details 'calc w=1/[\s^2^(Fo^2^)+(0.0920P)^2^+0.0000P] where P=(Fo^2^+2Fc^2^)/3'
_refine_ls_weighting_scheme calc
_refine_ls_wR_factor_gt 0.1448
_refine_ls_wR_factor_ref 0.1560
_reflns_number_gt 17648
_reflns_number_total 23069
_reflns_threshold_expression >2sigma(I)
_cod_data_source_file b922031c.txt
_cod_data_source_block jun9rsq
_cod_original_sg_symbol_H-M 'P 21'
_cod_database_code 7024831

loop_
_symmetry_equiv_pos_as_xyz
'x, y, z'
'-x, y+1/2, -z'

loop_
_atom_site_label
_atom_site_type_symbol
_atom_site_fract_x
_atom_site_fract_y
_atom_site_fract_z
_atom_site_U_iso_or_equiv
_atom_site_adp_type
_atom_site_occupancy
_atom_site_symmetry_multiplicity
_atom_site_calc_flag
_atom_site_refinement_flags
Sm1 Sm 0.02262(3) 0.182339(9) 0.41691(3) 0.02910(11) Uani 1 1 d .
Sm2 Sm -0.23620(3) -0.041629(9) -0.21587(3) 0.03043(11) Uani 1 1 d .
N1 N -0.1106(5) 0.17220(15) 0.5241(5) 0.0311(17) Uani 1 1 d .
N2 N -0.1538(5) 0.15485(17) 0.3570(5) 0.0323(17) Uani 1 1 d .
N3 N 0.1647(5) 0.14515(17) 0.5036(5) 0.0318(16) Uani 1 1 d .
N4 N 0.1526(5) 0.15448(17) 0.3330(5) 0.0343(17) Uani 1 1 d .
N5 N 0.0910(5) 0.23567(17) 0.4777(5) 0.0324(16) Uani 1 1 d .
N6 N -0.0225(5) 0.23183(15) 0.3176(5) 0.0299(16) Uani 1 1 d .
N7 N -0.0595(5) -0.01584(17) -0.1522(5) 0.0320(16) Uani 1 1 d .
N8 N -0.0997(6) -0.03166(19) -0.3176(5) 0.042(2) Uani 1 1 d .
N9 N -0.3664(5) -0.01442(16) -0.1308(5) 0.0292(15) Uani 1 1 d .
N10 N -0.3781(5) -0.00326(16) -0.2981(5) 0.0308(17) Uani 1 1 d .
N11 N -0.1983(5) -0.09267(16) -0.1270(5) 0.0305(16) Uani 1 1 d .
N12 N -0.3038(6) -0.09302(18) -0.2881(5) 0.0371(17) Uani 1 1 d .
C1 C -0.1798(7) 0.1577(2) 0.4472(6) 0.037(2) Uani 1 1 d .
H1 H -0.2476 0.1495 0.4577 0.044 Uiso 1 1 calc R
C2 C -0.1522(6) 0.1765(2) 0.6139(6) 0.031(2) Uani 1 1 d .
C3 C -0.2448(7) 0.1958(2) 0.6138(6) 0.042(2) Uani 1 1 d .
C4 C -0.2870(7) 0.1975(2) 0.7018(7) 0.047(3) Uani 1 1 d .
H4 H -0.3509 0.2099 0.7012 0.057 Uiso 1 1 calc R
C5 C -0.2391(6) 0.1818(3) 0.7897(6) 0.049(3) Uani 1 1 d .
C6 C -0.1462(7) 0.1642(2) 0.7889(7) 0.040(2) Uani 1 1 d .
H6 H -0.1110 0.1538 0.8497 0.048 Uiso 1 1 calc R
C7 C -0.1023(6) 0.1610(2) 0.7031(6) 0.035(2) Uani 1 1 d .
C8 C -0.2955(7) 0.2143(2) 0.5202(7) 0.048(2) Uani 1 1 d .
H8A H -0.2555 0.2099 0.4661 0.071 Uiso 1 1 calc R
H8B H -0.2918 0.2371 0.5359 0.071 Uiso 1 1 calc R
H8C H -0.3723 0.2079 0.4975 0.071 Uiso 1 1 calc R
C9 C -0.2889(8) 0.1834(3) 0.8847(7) 0.065(3) Uani 1 1 d .
H9A H -0.3536 0.1972 0.8714 0.097 Uiso 1 1 calc R
H9B H -0.2345 0.1919 0.9418 0.097 Uiso 1 1 calc R
H9C H -0.3104 0.1619 0.9018 0.097 Uiso 1 1 calc R
C10 C 0.0004(7) 0.1412(2) 0.7066(7) 0.041(2) Uani 1 1 d .
H10A H 0.0247 0.1323 0.7750 0.061 Uiso 1 1 calc R
H10B H 0.0585 0.1547 0.6900 0.061 Uiso 1 1 calc R
H10C H -0.0158 0.1238 0.6569 0.061 Uiso 1 1 calc R
C11 C -0.2335(6) 0.1387(2) 0.2811(5) 0.028(2) Uani 1 1 d .
C12 C -0.2866(6) 0.1556(2) 0.1958(7) 0.036(2) Uani 1 1 d .
C13 C -0.3646(6) 0.1402(2) 0.1209(6) 0.034(2) Uani 1 1 d .
H13 H -0.3984 0.1516 0.0616 0.041 Uiso 1 1 calc R
C14 C -0.3930(6) 0.1093(2) 0.1308(6) 0.034(2) Uani 1 1 d .
C15 C -0.3420(7) 0.0922(2) 0.2155(7) 0.036(2) Uani 1 1 d .
H15 H -0.3608 0.0705 0.2223 0.043 Uiso 1 1 calc R
C16 C -0.2607(7) 0.1070(2) 0.2928(7) 0.035(2) Uani 1 1 d .
C17 C -0.2579(7) 0.1895(2) 0.1808(7) 0.047(3) Uani 1 1 d .
H17A H -0.2018 0.1966 0.2389 0.071 Uiso 1 1 calc R
H17B H -0.3236 0.2028 0.1753 0.071 Uiso 1 1 calc R
H17C H -0.2296 0.1914 0.1182 0.071 Uiso 1 1 calc R
C18 C -0.4765(7) 0.0927(2) 0.0493(7) 0.050(3) Uani 1 1 d .
H18A H -0.4860 0.0707 0.0704 0.075 Uiso 1 1 calc R
H18B H -0.4508 0.0927 -0.0149 0.075 Uiso 1 1 calc R
H18C H -0.5468 0.1039 0.0398 0.075 Uiso 1 1 calc R
C19 C -0.2023(8) 0.0868(2) 0.3814(7) 0.039(2) Uani 1 1 d .
H19A H -0.2340 0.0654 0.3757 0.059 Uiso 1 1 calc R
H19B H -0.2111 0.0965 0.4457 0.059 Uiso 1 1 calc R
H19C H -0.1241 0.0855 0.3800 0.059 Uiso 1 1 calc R
C20 C 0.1962(6) 0.1389(2) 0.4166(7) 0.031(2) Uani 1 1 d .
H20 H 0.2503 0.1231 0.4149 0.037 Uiso 1 1 calc R
C21 C 0.2130(6) 0.1261(2) 0.5914(7) 0.035(2) Uani 1 1 d .
C22 C 0.2752(7) 0.1431(2) 0.6772(7) 0.043(2) Uani 1 1 d .
C23 C 0.3178(7) 0.1255(2) 0.7634(7) 0.046(2) Uani 1 1 d .
H23 H 0.3603 0.1359 0.8213 0.055 Uiso 1 1 calc R
C24 C 0.2995(8) 0.0933(3) 0.7666(8) 0.049(3) Uani 1 1 d .
H24 H 0.3289 0.0818 0.8269 0.058 Uiso 1 1 calc R
C25 C 0.2407(7) 0.0779(2) 0.6857(7) 0.041(2) Uani 1 1 d .
H25 H 0.2299 0.0556 0.6903 0.050 Uiso 1 1 calc R
C26 C 0.1952(7) 0.0935(2) 0.5960(7) 0.034(2) Uani 1 1 d .
C27 C 0.2943(8) 0.1781(3) 0.6711(7) 0.053(3) Uani 1 1 d .
H27 H 0.2347 0.1869 0.6167 0.063 Uiso 1 1 calc R
C28 C 0.3996(15) 0.1839(4) 0.6405(15) 0.145(7) Uani 1 1 d .
H28A H 0.4114 0.2069 0.6363 0.218 Uiso 1 1 calc R
H28B H 0.3979 0.1741 0.5739 0.218 Uiso 1 1 calc R
H28C H 0.4594 0.1745 0.6910 0.218 Uiso 1 1 calc R
C29 C 0.2909(14) 0.1958(4) 0.7708(12) 0.110(5) Uani 1 1 d .
H29A H 0.2224 0.1906 0.7924 0.164 Uiso 1 1 calc R
H29B H 0.2945 0.2188 0.7597 0.164 Uiso 1 1 calc R
H29C H 0.3534 0.1892 0.8239 0.164 Uiso 1 1 calc R
C30 C 0.1243(7) 0.07484(19) 0.5091(6) 0.035(2) Uani 1 1 d .
H30 H 0.0864 0.0906 0.4579 0.043 Uiso 1 1 calc R
C31 C 0.1936(9) 0.0534(2) 0.4558(8) 0.055(3) Uani 1 1 d .
H31A H 0.1457 0.0418 0.4005 0.082 Uiso 1 1 calc R
H31B H 0.2341 0.0382 0.5049 0.082 Uiso 1 1 calc R
H31C H 0.2455 0.0664 0.4278 0.082 Uiso 1 1 calc R
C32 C 0.0352(7) 0.0551(2) 0.5446(7) 0.041(2) Uani 1 1 d .
H32A H -0.0086 0.0437 0.4864 0.061 Uiso 1 1 calc R
H32B H -0.0125 0.0693 0.5739 0.061 Uiso 1 1 calc R
H32C H 0.0699 0.0397 0.5962 0.061 Uiso 1 1 calc R
C33 C 0.1905(6) 0.14702(19) 0.2412(6) 0.0300(19) Uani 1 1 d .
C34 C 0.1151(7) 0.1346(2) 0.1576(6) 0.034(2) Uani 1 1 d .
C35 C 0.1490(7) 0.1290(2) 0.0676(7) 0.039(2) Uani 1 1 d .
H35 H 0.0981 0.1209 0.0106 0.047 Uiso 1 1 calc R
C36 C 0.2564(7) 0.1351(2) 0.0590(7) 0.041(2) Uani 1 1 d .
H36 H 0.2790 0.1307 -0.0030 0.050 Uiso 1 1 calc R
C37 C 0.3310(7) 0.1477(2) 0.1420(7) 0.044(2) Uani 1 1 d .
H37 H 0.4041 0.1521 0.1356 0.053 Uiso 1 1 calc R
C38 C 0.2998(7) 0.1539(2) 0.2344(7) 0.034(2) Uani 1 1 d .
C39 C 0.0008(7) 0.1242(2) 0.1701(7) 0.040(2) Uani 1 1 d .
H39 H -0.0225 0.1389 0.2204 0.048 Uiso 1 1 calc R
C40 C 0.0030(7) 0.0913(2) 0.2119(7) 0.046(2) Uani 1 1 d .
H40A H 0.0564 0.0902 0.2766 0.069 Uiso 1 1 calc R
H40B H 0.0240 0.0763 0.1633 0.069 Uiso 1 1 calc R
H40C H -0.0699 0.0857 0.2231 0.069 Uiso 1 1 calc R
C41 C -0.0839(7) 0.1270(2) 0.0694(7) 0.044(2) Uani 1 1 d .
H41A H -0.0846 0.1489 0.0440 0.066 Uiso 1 1 calc R
H41B H -0.1568 0.1215 0.0809 0.066 Uiso 1 1 calc R
H41C H -0.0642 0.1124 0.0192 0.066 Uiso 1 1 calc R
C42 C 0.3842(7) 0.1687(2) 0.3182(7) 0.038(2) Uani 1 1 d .
H42 H 0.3444 0.1776 0.3694 0.046 Uiso 1 1 calc R
C43 C 0.4494(7) 0.1962(2) 0.2833(8) 0.055(3) Uani 1 1 d .
H43A H 0.5011 0.2049 0.3421 0.083 Uiso 1 1 calc R
H43B H 0.3987 0.2130 0.2523 0.083 Uiso 1 1 calc R
H43C H 0.4900 0.1883 0.2331 0.083 Uiso 1 1 calc R
C44 C 0.4662(7) 0.1432(2) 0.3737(8) 0.051(3) Uani 1 1 d .
H44A H 0.5195 0.1534 0.4283 0.077 Uiso 1 1 calc R
H44B H 0.5047 0.1334 0.3249 0.077 Uiso 1 1 calc R
H44C H 0.4258 0.1268 0.4027 0.077 Uiso 1 1 calc R
C45 C 0.0334(6) 0.2496(2) 0.3939(6) 0.0315(19) Uani 1 1 d .
H45 H 0.0321 0.2721 0.3885 0.038 Uiso 1 1 calc R
C46 C 0.1516(7) 0.2563(2) 0.5540(7) 0.037(2) Uani 1 1 d .
C47 C 0.1081(8) 0.2638(2) 0.6405(7) 0.043(2) Uani 1 1 d .
C48 C 0.1671(8) 0.2856(3) 0.7120(7) 0.050(3) Uani 1 1 d .
H48 H 0.1391 0.2918 0.7697 0.061 Uiso 1 1 calc R
C49 C 0.2648(9) 0.2976(3) 0.6975(8) 0.053(3) Uani 1 1 d .
H49 H 0.3041 0.3119 0.7467 0.064 Uiso 1 1 calc R
C50 C 0.3069(8) 0.2900(2) 0.6169(8) 0.051(2) Uani 1 1 d .
H50 H 0.3749 0.2992 0.6106 0.062 Uiso 1 1 calc R
C51 C 0.2540(7) 0.2690(2) 0.5413(7) 0.042(2) Uani 1 1 d .
C52 C 0.0026(8) 0.2510(3) 0.6575(7) 0.052(3) Uani 1 1 d .
H52 H -0.0160 0.2322 0.6112 0.063 Uiso 1 1 calc R
C53 C 0.0046(10) 0.2394(3) 0.7639(8) 0.076(4) Uani 1 1 d .
H53A H -0.0676 0.2308 0.7676 0.114 Uiso 1 1 calc R
H53B H 0.0223 0.2572 0.8118 0.114 Uiso 1 1 calc R
H53C H 0.0602 0.2227 0.7817 0.114 Uiso 1 1 calc R
C54 C -0.0889(9) 0.2756(3) 0.6245(10) 0.084(4) Uani 1 1 d .
H54A H -0.1586 0.2669 0.6349 0.125 Uiso 1 1 calc R
H54B H -0.0950 0.2808 0.5523 0.125 Uiso 1 1 calc R
H54C H -0.0714 0.2950 0.6653 0.125 Uiso 1 1 calc R
C55 C 0.3030(7) 0.2623(2) 0.4505(7) 0.042(2) Uani 1 1 d .
H55 H 0.2687 0.2423 0.4176 0.051 Uiso 1 1 calc R
C56 C 0.4269(8) 0.2572(3) 0.4780(10) 0.070(3) Uani 1 1 d .
H56A H 0.4541 0.2526 0.4161 0.104 Uiso 1 1 calc R
H56B H 0.4438 0.2393 0.5255 0.104 Uiso 1 1 calc R
H56C H 0.4624 0.2766 0.5100 0.104 Uiso 1 1 calc R
C57 C 0.2798(8) 0.2888(2) 0.3729(8) 0.054(3) Uani 1 1 d .
H57A H 0.3128 0.2836 0.3147 0.081 Uiso 1 1 calc R
H57B H 0.3112 0.3087 0.4041 0.081 Uiso 1 1 calc R
H57C H 0.2003 0.2913 0.3497 0.081 Uiso 1 1 calc R
C58 C -0.0793(6) 0.24821(19) 0.2284(7) 0.032(2) Uani 1 1 d .
C59 C -0.1671(7) 0.2696(2) 0.2344(7) 0.039(2) Uani 1 1 d .
C60 C -0.2207(8) 0.2843(2) 0.1441(8) 0.049(3) Uani 1 1 d .
H60 H -0.2782 0.2990 0.1462 0.058 Uiso 1 1 calc R
C61 C -0.1922(7) 0.2780(2) 0.0527(8) 0.052(3) Uani 1 1 d .
H61 H -0.2303 0.2882 -0.0075 0.062 Uiso 1 1 calc R
C62 C -0.1075(8) 0.2568(2) 0.0477(8) 0.050(2) Uani 1 1 d .
H62 H -0.0891 0.2523 -0.0161 0.060 Uiso 1 1 calc R
C63 C -0.0487(7) 0.2418(2) 0.1371(7) 0.036(2) Uani 1 1 d .
C64 C -0.2056(8) 0.2761(2) 0.3333(8) 0.046(2) Uani 1 1 d .
H64 H -0.1658 0.2615 0.3875 0.055 Uiso 1 1 calc R
C65 C -0.3303(8) 0.2700(3) 0.3189(9) 0.061(3) Uani 1 1 d .
H65A H -0.3534 0.2740 0.3832 0.091 Uiso 1 1 calc R
H65B H -0.3464 0.2479 0.2980 0.091 Uiso 1 1 calc R
H65C H -0.3700 0.2843 0.2662 0.091 Uiso 1 1 calc R
C66 C -0.1814(9) 0.3107(2) 0.3679(9) 0.062(3) Uani 1 1 d .
H66A H -0.2060 0.3143 0.4317 0.093 Uiso 1 1 calc R
H66B H -0.2204 0.3252 0.3154 0.093 Uiso 1 1 calc R
H66C H -0.1024 0.3147 0.3786 0.093 Uiso 1 1 calc R
C67 C 0.0433(7) 0.2185(2) 0.1315(7) 0.044(2) Uani 1 1 d .
H67 H 0.0332 0.1990 0.1710 0.053 Uiso 1 1 calc R
C68 C 0.1533(8) 0.2337(3) 0.1793(8) 0.055(3) Uani 1 1 d .
H68A H 0.1536 0.2396 0.2500 0.082 Uiso 1 1 calc R
H68B H 0.1643 0.2529 0.1408 0.082 Uiso 1 1 calc R
H68C H 0.2126 0.2185 0.1777 0.082 Uiso 1 1 calc R
C69 C 0.0470(9) 0.2089(3) 0.0221(7) 0.056(3) Uani 1 1 d .
H69A H -0.0221 0.1986 -0.0095 0.084 Uiso 1 1 calc R
H69B H 0.1080 0.1941 0.0230 0.084 Uiso 1 1 calc R
H69C H 0.0575 0.2279 -0.0170 0.084 Uiso 1 1 calc R
C70 C -0.0306(7) -0.0187(2) -0.2402(7) 0.036(2) Uani 1 1 d .
H70 H 0.0394 -0.0116 -0.2483 0.043 Uiso 1 1 calc R
C71 C 0.0220(6) -0.0014(2) -0.0728(6) 0.031(2) Uani 1 1 d .
C72 C 0.0717(7) -0.0195(2) 0.0139(7) 0.034(2) Uani 1 1 d .
C73 C 0.1510(6) -0.0047(2) 0.0901(7) 0.034(2) Uani 1 1 d .
H73 H 0.1854 -0.0169 0.1475 0.041 Uiso 1 1 calc R
C74 C 0.1803(6) 0.0267(2) 0.0843(6) 0.036(2) Uani 1 1 d .
C75 C 0.1321(7) 0.0436(2) -0.0003(7) 0.039(2) Uani 1 1 d .
H75 H 0.1536 0.0652 -0.0054 0.047 Uiso 1 1 calc R
C76 C 0.0521(7) 0.0308(2) -0.0803(6) 0.032(2) Uani 1 1 d .
C77 C 0.0391(8) -0.0535(2) 0.0243(7) 0.044(3) Uani 1 1 d .
H77A H 0.0803 -0.0622 0.0888 0.066 Uiso 1 1 calc R
H77B H 0.0554 -0.0660 -0.0324 0.066 Uiso 1 1 calc R
H77C H -0.0396 -0.0546 0.0234 0.066 Uiso 1 1 calc R
C78 C 0.2637(7) 0.0417(3) 0.1681(7) 0.050(3) Uani 1 1 d .
H78A H 0.2747 0.0640 0.1507 0.075 Uiso 1 1 calc R
H78B H 0.3333 0.0302 0.1762 0.075 Uiso 1 1 calc R
H78C H 0.2374 0.0408 0.2319 0.075 Uiso 1 1 calc R
C79 C -0.0005(8) 0.0513(2) -0.1682(8) 0.048(3) Uani 1 1 d .
H79A H 0.0308 0.0727 -0.1592 0.073 Uiso 1 1 calc R
H79B H -0.0797 0.0524 -0.1714 0.073 Uiso 1 1 calc R
H79C H 0.0129 0.0421 -0.2317 0.073 Uiso 1 1 calc R
C80 C -0.0579(7) -0.0351(2) -0.4097(6) 0.038(2) Uani 1 1 d .
C81 C -0.1072(8) -0.0194(2) -0.4984(7) 0.044(2) Uani 1 1 d .
C82 C -0.0632(8) -0.0217(2) -0.5840(7) 0.050(2) Uani 1 1 d .
H82 H -0.0980 -0.0109 -0.6443 0.060 Uiso 1 1 calc R
C83 C 0.0314(7) -0.0395(4) -0.5845(6) 0.059(3) Uani 1 1 d .
C84 C 0.0749(8) -0.0565(3) -0.4960(8) 0.067(3) Uani 1 1 d .
H84 H 0.1369 -0.0697 -0.4954 0.081 Uiso 1 1 calc R
C85 C 0.0322(7) -0.0550(2) -0.4101(7) 0.047(3) Uani 1 1 d .
C86 C -0.2093(8) 0.0003(3) -0.4990(8) 0.052(3) Uani 1 1 d .
H86A H -0.2284 -0.0007 -0.4318 0.079 Uiso 1 1 calc R
H86B H -0.2701 -0.0080 -0.5506 0.079 Uiso 1 1 calc R
H86C H -0.1953 0.0225 -0.5150 0.079 Uiso 1 1 calc R
C87 C 0.0790(9) -0.0411(5) -0.6798(8) 0.101(5) Uani 1 1 d .
H87A H 0.0359 -0.0275 -0.7327 0.151 Uiso 1 1 calc R
H87B H 0.0767 -0.0631 -0.7042 0.151 Uiso 1 1 calc R
H87C H 0.1552 -0.0336 -0.6639 0.151 Uiso 1 1 calc R
C88 C 0.0805(9) -0.0753(3) -0.3175(8) 0.066(3) Uani 1 1 d .
H88A H 0.1434 -0.0873 -0.3309 0.099 Uiso 1 1 calc R
H88B H 0.0246 -0.0902 -0.3039 0.099 Uiso 1 1 calc R
H88C H 0.1043 -0.0615 -0.2581 0.099 Uiso 1 1 calc R
C89 C -0.4083(6) 0.0025(2) -0.2133(7) 0.035(2) Uani 1 1 d .
H89 H -0.4603 0.0188 -0.2100 0.042 Uiso 1 1 calc R
C90 C -0.4030(7) -0.0083(2) -0.0380(6) 0.034(2) Uani 1 1 d .
C91 C -0.3283(7) 0.0037(2) 0.0464(7) 0.037(2) Uani 1 1 d .
C92 C -0.3617(7) 0.0081(2) 0.1378(7) 0.037(2) Uani 1 1 d .
H92 H -0.3102 0.0152 0.1959 0.045 Uiso 1 1 calc R
C93 C -0.4701(7) 0.0023(2) 0.1455(7) 0.047(2) Uani 1 1 d .
H93 H -0.4924 0.0055 0.2083 0.057 Uiso 1 1 calc R
C94 C -0.5431(7) -0.0079(2) 0.0622(7) 0.043(2) Uani 1 1 d .
H94 H -0.6175 -0.0107 0.0670 0.051 Uiso 1 1 calc R
C95 C -0.5129(7) -0.0143(2) -0.0304(7) 0.037(2) Uani 1 1 d .
C96 C -0.2120(7) 0.0128(2) 0.0373(7) 0.039(2) Uani 1 1 d .
H96 H -0.1897 -0.0018 -0.0138 0.046 Uiso 1 1 calc R
C97 C -0.2139(7) 0.0465(2) -0.0041(7) 0.047(2) Uani 1 1 d .
H97A H -0.1399 0.0526 -0.0108 0.070 Uiso 1 1 calc R
H97B H -0.2395 0.0611 0.0429 0.070 Uiso 1 1 calc R
H97C H -0.2637 0.0475 -0.0709 0.070 Uiso 1 1 calc R
C98 C -0.1250(8) 0.0097(3) 0.1385(7) 0.048(2) Uani 1 1 d .
H98A H -0.0528 0.0157 0.1266 0.071 Uiso 1 1 calc R
H98B H -0.1227 -0.0124 0.1626 0.071 Uiso 1 1 calc R
H98C H -0.1448 0.0238 0.1900 0.071 Uiso 1 1 calc R
C99 C -0.6005(7) -0.0263(2) -0.1205(7) 0.042(2) Uani 1 1 d .
H99 H -0.5624 -0.0351 -0.1732 0.050 Uiso 1 1 calc R
C100 C -0.6775(7) -0.0004(2) -0.1691(7) 0.050(2) Uani 1 1 d .
H10D H -0.7303 -0.0092 -0.2270 0.074 Uiso 1 1 calc R
H10E H -0.6354 0.0167 -0.1930 0.074 Uiso 1 1 calc R
H10F H -0.7168 0.0082 -0.1190 0.074 Uiso 1 1 calc R
C101 C -0.6674(7) -0.0536(2) -0.0837(8) 0.051(3) Uani 1 1 d .
H10G H -0.6172 -0.0706 -0.0530 0.077 Uiso 1 1 calc R
H10H H -0.7203 -0.0622 -0.1419 0.077 Uiso 1 1 calc R
H10I H -0.7066 -0.0453 -0.0330 0.077 Uiso 1 1 calc R
C102 C -0.4211(7) 0.0159(2) -0.3859(7) 0.038(2) Uani 1 1 d .
C103 C -0.3993(7) 0.0497(2) -0.3844(7) 0.039(2) Uani 1 1 d .
C104 C -0.4434(7) 0.0674(2) -0.4721(7) 0.045(2) Uani 1 1 d .
H104 H -0.4318 0.0897 -0.4720 0.055 Uiso 1 1 calc R
C105 C -0.5031(8) 0.0530(3) -0.5582(8) 0.049(3) Uani 1 1 d .
H105 H -0.5313 0.0652 -0.6173 0.059 Uiso 1 1 calc R
C106 C -0.5215(7) 0.0203(3) -0.5575(8) 0.048(3) Uani 1 1 d .
H106 H -0.5617 0.0105 -0.6174 0.057 Uiso 1 1 calc R
C107 C -0.4836(7) 0.0021(2) -0.4736(7) 0.035(2) Uani 1 1 d .
C108 C -0.3277(7) 0.0664(2) -0.2938(7) 0.041(2) Uani 1 1 d .
H108 H -0.2920 0.0498 -0.2444 0.049 Uiso 1 1 calc R
C109 C -0.3976(8) 0.0886(2) -0.2385(8) 0.057(3) Uani 1 1 d .
H10J H -0.4554 0.0761 -0.2174 0.085 Uiso 1 1 calc R
H10K H -0.4308 0.1055 -0.2851 0.085 Uiso 1 1 calc R
H10L H -0.3502 0.0981 -0.1784 0.085 Uiso 1 1 calc R
C110 C -0.2356(8) 0.0870(2) -0.3257(7) 0.049(2) Uani 1 1 d .
H11A H -0.1908 0.0735 -0.3606 0.074 Uiso 1 1 calc R
H11B H -0.1891 0.0963 -0.2649 0.074 Uiso 1 1 calc R
H11C H -0.2692 0.1040 -0.3717 0.074 Uiso 1 1 calc R
C111 C -0.5107(8) -0.0333(3) -0.4756(8) 0.058(3) Uani 1 1 d .
H111 H -0.4556 -0.0438 -0.4205 0.069 Uiso 1 1 calc R
C112 C -0.6223(13) -0.0377(4) -0.4497(17) 0.148(8) Uani 1 1 d .
H11D H -0.6244 -0.0264 -0.3861 0.222 Uiso 1 1 calc R
H11E H -0.6359 -0.0604 -0.4413 0.222 Uiso 1 1 calc R
H11F H -0.6789 -0.0290 -0.5048 0.222 Uiso 1 1 calc R
C113 C -0.5032(13) -0.0492(3) -0.5743(10) 0.105(5) Uani 1 1 d .
H11G H -0.5214 -0.0719 -0.5709 0.158 Uiso 1 1 calc R
H11H H -0.4285 -0.0471 -0.5859 0.158 Uiso 1 1 calc R
H11I H -0.5550 -0.0391 -0.6304 0.158 Uiso 1 1 calc R
C114 C -0.2550(6) -0.1083(2) -0.2041(7) 0.034(2) Uani 1 1 d .
H114 H -0.2616 -0.1308 -0.2003 0.041 Uiso 1 1 calc R
C115 C -0.1461(7) -0.1113(2) -0.0391(7) 0.039(2) Uani 1 1 d .
C116 C -0.0613(7) -0.1328(2) -0.0441(8) 0.043(2) Uani 1 1 d .
C117 C -0.0182(9) -0.1501(3) 0.0448(9) 0.056(3) Uani 1 1 d .
H117 H 0.0373 -0.1654 0.0423 0.067 Uiso 1 1 calc R
C118 C -0.0506(9) -0.1463(3) 0.1309(9) 0.065(3) Uani 1 1 d .
H118 H -0.0184 -0.1588 0.1886 0.078 Uiso 1 1 calc R
C119 C -0.1302(9) -0.1247(3) 0.1385(8) 0.058(3) Uani 1 1 d .
H119 H -0.1520 -0.1219 0.2017 0.069 Uiso 1 1 calc R
C120 C -0.1793(7) -0.1068(2) 0.0545(7) 0.041(2) Uani 1 1 d .
C121 C -0.0187(7) -0.1383(2) -0.1406(8) 0.048(3) Uani 1 1 d .
H121 H -0.0540 -0.1223 -0.1921 0.058 Uiso 1 1 calc R
C122 C -0.0478(8) -0.1709(2) -0.1844(8) 0.056(3) Uani 1 1 d .
H12A H -0.0198 -0.1734 -0.2470 0.084 Uiso 1 1 calc R
H12B H -0.1277 -0.1735 -0.1999 0.084 Uiso 1 1 calc R
H12C H -0.0148 -0.1871 -0.1349 0.084 Uiso 1 1 calc R
C123 C 0.1092(8) -0.1328(3) -0.1201(9) 0.054(3) Uani 1 1 d .
H12D H 0.1354 -0.1364 -0.1831 0.081 Uiso 1 1 calc R
H12E H 0.1457 -0.1478 -0.0678 0.081 Uiso 1 1 calc R
H12F H 0.1260 -0.1110 -0.0965 0.081 Uiso 1 1 calc R
C124 C -0.2731(9) -0.0840(2) 0.0621(7) 0.051(3) Uani 1 1 d .
H124 H -0.2625 -0.0649 0.0208 0.061 Uiso 1 1 calc R
C125 C -0.3829(10) -0.0983(4) 0.0108(10) 0.085(4) Uani 1 1 d .
H12G H -0.4419 -0.0833 0.0161 0.127 Uiso 1 1 calc R
H12H H -0.3944 -0.1183 0.0444 0.127 Uiso 1 1 calc R
H12I H -0.3832 -0.1023 -0.0611 0.127 Uiso 1 1 calc R
C126 C -0.2685(12) -0.0719(3) 0.1701(8) 0.077(4) Uani 1 1 d .
H12J H -0.3303 -0.0575 0.1703 0.116 Uiso 1 1 calc R
H12K H -0.1994 -0.0604 0.1941 0.116 Uiso 1 1 calc R
H12L H -0.2727 -0.0899 0.2154 0.116 Uiso 1 1 calc R
C127 C -0.3697(7) -0.1111(2) -0.3668(7) 0.036(2) Uani 1 1 d .
C128 C -0.4717(7) -0.1233(2) -0.3578(8) 0.047(2) Uani 1 1 d .
C129 C -0.5341(7) -0.1411(2) -0.4386(9) 0.061(3) Uani 1 1 d .
H129 H -0.6020 -0.1500 -0.4313 0.073 Uiso 1 1 calc R
C130 C -0.4981(10) -0.1457(3) -0.5289(9) 0.061(3) Uani 1 1 d .
H130 H -0.5428 -0.1570 -0.5834 0.073 Uiso 1 1 calc R
C131 C -0.3983(10) -0.1339(3) -0.5396(8) 0.061(3) Uani 1 1 d .
H131 H -0.3735 -0.1372 -0.6012 0.073 Uiso 1 1 calc R
C132 C -0.3315(8) -0.1166(2) -0.4572(8) 0.047(2) Uani 1 1 d .
C133 C -0.5154(8) -0.1193(2) -0.2623(9) 0.059(3) Uani 1 1 d .
H133 H -0.4716 -0.1023 -0.2201 0.070 Uiso 1 1 calc R
C134 C -0.5009(10) -0.1510(3) -0.1996(11) 0.090(4) Uani 1 1 d .
H13A H -0.5296 -0.1482 -0.1375 0.135 Uiso 1 1 calc R
H13B H -0.4228 -0.1565 -0.1813 0.135 Uiso 1 1 calc R
H13C H -0.5411 -0.1681 -0.2408 0.135 Uiso 1 1 calc R
C135 C -0.6391(8) -0.1092(3) -0.2842(11) 0.084(4) Uani 1 1 d .
H13D H -0.6633 -0.1068 -0.2197 0.126 Uiso 1 1 calc R
H13E H -0.6834 -0.1256 -0.3256 0.126 Uiso 1 1 calc R
H13F H -0.6481 -0.0889 -0.3211 0.126 Uiso 1 1 calc R
C136 C -0.2162(8) -0.1060(3) -0.4669(7) 0.056(3) Uani 1 1 d .
H136 H -0.1927 -0.0878 -0.4193 0.068 Uiso 1 1 calc R
C137 C -0.1344(9) -0.1335(3) -0.4380(9) 0.071(3) Uani 1 1 d .
H13G H -0.0610 -0.1264 -0.4436 0.106 Uiso 1 1 calc R
H13H H -0.1568 -0.1515 -0.4841 0.106 Uiso 1 1 calc R
H13I H -0.1333 -0.1401 -0.3678 0.106 Uiso 1 1 calc R
C138 C -0.2126(10) -0.0952(3) -0.5767(7) 0.072(3) Uani 1 1 d .
H13J H -0.2631 -0.0773 -0.5962 0.107 Uiso 1 1 calc R
H13K H -0.2344 -0.1130 -0.6240 0.107 Uiso 1 1 calc R
H13L H -0.1379 -0.0885 -0.5794 0.107 Uiso 1 1 calc R

loop_
_atom_site_aniso_label
_atom_site_aniso_U_11
_atom_site_aniso_U_22
_atom_site_aniso_U_33
_atom_site_aniso_U_23
_atom_site_aniso_U_13
_atom_site_aniso_U_12
Sm1 0.02186(19) 0.0325(2) 0.0332(2) 0.0006(2) 0.00632(16) 0.00056(18)
Sm2 0.0238(2) 0.0345(2) 0.0336(2) 0.0006(2) 0.00733(17) 0.00044(18)
N1 0.030(4) 0.039(5) 0.025(4) 0.002(3) 0.008(3) -0.004(3)
N2 0.024(4) 0.040(5) 0.034(4) -0.005(3) 0.010(3) 0.000(3)
N3 0.019(3) 0.040(4) 0.036(4) 0.005(3) 0.002(3) -0.004(3)
N4 0.025(4) 0.043(5) 0.033(4) 0.001(4) 0.002(3) 0.001(3)
N5 0.027(4) 0.034(4) 0.035(4) -0.005(3) 0.005(3) -0.008(3)
N6 0.029(4) 0.022(4) 0.038(4) 0.000(3) 0.005(3) -0.002(3)
N7 0.031(4) 0.040(4) 0.026(4) -0.002(3) 0.007(3) -0.006(3)
N8 0.027(4) 0.067(6) 0.030(4) -0.007(4) 0.003(3) -0.012(4)
N9 0.029(4) 0.032(4) 0.029(4) 0.003(3) 0.013(3) 0.004(3)
N10 0.025(4) 0.034(4) 0.035(4) -0.002(3) 0.008(3) -0.002(3)
N11 0.023(3) 0.033(4) 0.034(4) 0.000(3) 0.003(3) -0.005(3)
N12 0.032(4) 0.037(4) 0.038(4) 0.003(4) -0.002(3) 0.000(3)
C1 0.036(5) 0.049(6) 0.028(5) -0.005(4) 0.010(4) -0.001(4)
C2 0.020(4) 0.042(6) 0.030(4) -0.004(4) 0.002(3) 0.002(4)
C3 0.029(4) 0.065(7) 0.031(5) -0.006(4) 0.002(4) -0.004(4)
C4 0.025(4) 0.071(7) 0.046(6) -0.015(5) 0.007(4) 0.003(4)
C5 0.038(5) 0.073(7) 0.040(6) -0.007(6) 0.018(5) -0.009(6)
C6 0.027(4) 0.055(6) 0.037(5) -0.012(4) 0.008(4) -0.012(4)
C7 0.027(4) 0.042(5) 0.038(5) -0.006(4) 0.009(4) -0.004(4)
C8 0.037(5) 0.055(6) 0.049(6) 0.003(5) 0.004(4) 0.012(4)
C9 0.053(6) 0.099(8) 0.048(5) 0.002(7) 0.022(5) 0.011(7)
C10 0.038(5) 0.043(6) 0.040(5) 0.005(4) 0.005(4) 0.004(4)
C11 0.020(4) 0.043(6) 0.022(5) -0.009(4) 0.011(4) -0.004(4)
C12 0.018(4) 0.043(6) 0.048(6) 0.002(5) 0.010(4) -0.006(4)
C13 0.020(4) 0.054(6) 0.027(5) 0.004(4) -0.001(4) 0.000(4)
C14 0.025(4) 0.039(5) 0.042(5) 0.003(4) 0.013(4) -0.003(4)
C15 0.035(5) 0.034(5) 0.039(5) -0.004(4) 0.010(4) -0.006(4)
C16 0.022(4) 0.042(6) 0.042(5) -0.007(4) 0.009(4) -0.003(4)
C17 0.034(5) 0.059(8) 0.046(5) 0.012(5) 0.003(4) -0.002(4)
C18 0.032(5) 0.065(7) 0.050(6) -0.022(5) -0.002(4) -0.013(4)
C19 0.045(5) 0.032(5) 0.042(5) 0.000(4) 0.012(4) -0.001(4)
C20 0.019(4) 0.032(5) 0.044(5) 0.001(4) 0.009(4) -0.004(3)
C21 0.023(4) 0.040(6) 0.043(5) 0.010(4) 0.011(4) 0.015(4)
C22 0.031(5) 0.049(6) 0.046(6) 0.002(5) 0.000(4) 0.006(4)
C23 0.032(5) 0.061(7) 0.040(5) 0.006(5) 0.001(4) 0.004(4)
C24 0.038(5) 0.057(7) 0.047(6) 0.024(5) -0.002(5) 0.007(5)
C25 0.042(5) 0.044(6) 0.038(5) 0.014(4) 0.008(5) 0.004(4)
C26 0.028(4) 0.038(6) 0.039(5) 0.004(4) 0.012(4) -0.005(4)
C27 0.056(6) 0.039(7) 0.052(6) 0.009(5) -0.014(5) -0.011(5)
C28 0.167(16) 0.072(10) 0.22(2) 0.011(13) 0.089(15) -0.048(12)
C29 0.144(14) 0.073(11) 0.115(13) -0.025(9) 0.033(11) -0.014(9)
C30 0.039(5) 0.024(5) 0.040(5) 0.009(4) 0.002(4) 0.010(4)
C31 0.068(7) 0.051(7) 0.048(6) -0.002(5) 0.017(5) 0.009(5)
C32 0.033(5) 0.039(5) 0.047(5) 0.004(4) 0.003(4) -0.012(4)
C33 0.023(4) 0.034(5) 0.038(5) -0.001(4) 0.018(4) 0.006(3)
C34 0.033(5) 0.039(5) 0.032(5) -0.007(4) 0.012(4) -0.005(4)
C35 0.030(4) 0.045(6) 0.042(5) -0.011(4) 0.010(4) 0.000(4)
C36 0.041(5) 0.052(6) 0.037(5) -0.004(4) 0.019(4) 0.006(4)
C37 0.026(5) 0.063(7) 0.045(6) -0.002(5) 0.009(4) 0.000(4)
C38 0.029(5) 0.031(5) 0.044(5) 0.004(4) 0.015(4) 0.003(4)
C39 0.028(4) 0.048(6) 0.044(5) -0.022(5) 0.011(4) -0.006(4)
C40 0.035(5) 0.059(7) 0.046(6) -0.005(5) 0.014(4) -0.015(4)
C41 0.023(4) 0.048(6) 0.061(6) -0.007(5) 0.009(4) 0.001(4)
C42 0.026(4) 0.044(6) 0.044(5) 0.000(4) 0.005(4) 0.001(4)
C43 0.026(5) 0.074(8) 0.064(7) 0.000(5) 0.004(5) -0.009(4)
C44 0.028(5) 0.047(6) 0.079(8) 0.005(5) 0.010(5) 0.005(4)
C45 0.024(4) 0.031(5) 0.039(5) 0.004(4) 0.005(4) -0.003(4)
C46 0.033(5) 0.028(5) 0.045(6) -0.002(4) -0.003(4) -0.003(4)
C47 0.040(5) 0.053(6) 0.035(5) -0.007(5) 0.004(4) -0.008(4)
C48 0.051(6) 0.064(7) 0.037(5) -0.006(5) 0.009(5) -0.018(5)
C49 0.059(7) 0.048(7) 0.046(6) 0.000(5) -0.006(5) -0.017(5)
C50 0.041(5) 0.049(6) 0.061(7) -0.005(5) 0.004(5) -0.008(5)
C51 0.031(5) 0.044(6) 0.047(5) 0.004(5) 0.000(4) -0.008(4)
C52 0.061(6) 0.059(7) 0.043(6) -0.016(5) 0.024(5) -0.020(5)
C53 0.080(8) 0.100(10) 0.053(7) -0.016(7) 0.026(6) -0.042(7)
C54 0.052(7) 0.110(11) 0.085(9) -0.024(8) 0.006(6) -0.012(7)
C55 0.027(4) 0.058(6) 0.039(5) -0.012(5) 0.001(4) -0.013(4)
C56 0.040(6) 0.071(8) 0.095(9) -0.016(7) 0.010(6) 0.003(5)
C57 0.058(6) 0.048(6) 0.058(6) -0.006(5) 0.017(5) -0.010(5)
C58 0.026(4) 0.023(5) 0.043(5) 0.010(4) -0.005(4) -0.003(3)
C59 0.028(5) 0.042(6) 0.045(6) 0.008(5) 0.000(4) -0.002(4)
C60 0.032(5) 0.052(6) 0.060(7) 0.011(5) 0.004(5) -0.001(4)
C61 0.034(5) 0.058(7) 0.055(6) 0.014(5) -0.009(5) -0.012(5)
C62 0.053(6) 0.046(6) 0.051(6) 0.000(5) 0.008(5) -0.009(5)
C63 0.038(5) 0.028(5) 0.038(5) -0.001(4) -0.001(4) -0.010(4)
C64 0.034(5) 0.056(7) 0.049(6) 0.006(5) 0.011(5) 0.000(5)
C65 0.037(6) 0.072(8) 0.077(8) 0.018(7) 0.019(6) 0.013(6)
C66 0.061(7) 0.053(7) 0.079(8) 0.013(6) 0.029(6) 0.012(5)
C67 0.040(5) 0.047(6) 0.045(6) 0.002(5) 0.007(4) 0.004(4)
C68 0.043(6) 0.069(7) 0.051(6) 0.005(6) 0.007(5) 0.015(5)
C69 0.073(7) 0.051(7) 0.046(6) -0.003(5) 0.016(5) 0.001(5)
C70 0.023(4) 0.039(6) 0.047(6) 0.003(4) 0.009(4) -0.005(4)
C71 0.023(5) 0.038(6) 0.033(5) -0.011(4) 0.009(4) 0.000(3)
C72 0.029(5) 0.042(6) 0.033(5) 0.002(4) 0.012(4) -0.001(4)
C73 0.019(4) 0.046(6) 0.039(5) -0.005(4) 0.008(4) 0.004(4)
C74 0.015(4) 0.060(7) 0.034(5) -0.010(4) 0.006(3) 0.003(4)
C75 0.033(5) 0.040(5) 0.047(6) -0.005(4) 0.017(4) -0.006(4)
C76 0.029(4) 0.036(6) 0.031(5) 0.002(4) 0.009(4) -0.003(4)
C77 0.045(5) 0.048(7) 0.038(5) -0.002(4) 0.008(4) -0.008(4)
C78 0.028(4) 0.068(7) 0.053(6) -0.024(5) 0.007(4) -0.001(4)
C79 0.046(6) 0.041(6) 0.054(6) 0.007(5) 0.001(5) 0.002(4)
C80 0.035(4) 0.050(7) 0.033(5) -0.009(4) 0.015(4) -0.018(4)
C81 0.041(5) 0.054(6) 0.043(6) 0.006(5) 0.019(5) -0.010(5)
C82 0.053(6) 0.059(7) 0.039(5) 0.002(5) 0.012(5) -0.005(5)
C83 0.040(6) 0.104(10) 0.032(6) -0.007(7) 0.005(5) -0.004(7)
C84 0.034(5) 0.113(10) 0.056(7) -0.001(6) 0.014(5) 0.013(6)
C85 0.028(5) 0.073(7) 0.040(5) -0.006(5) 0.003(4) 0.000(4)
C86 0.054(6) 0.059(7) 0.048(6) 0.016(5) 0.018(5) 0.017(5)
C87 0.062(7) 0.203(15) 0.046(6) -0.010(10) 0.030(6) 0.010(10)
C88 0.052(6) 0.097(9) 0.045(6) -0.010(6) 0.002(5) 0.018(6)
C89 0.020(4) 0.038(6) 0.049(6) -0.006(5) 0.011(4) -0.003(4)
C90 0.035(5) 0.034(5) 0.038(5) 0.003(4) 0.014(4) 0.009(4)
C91 0.023(4) 0.050(6) 0.039(5) 0.004(4) 0.009(4) 0.004(4)
C92 0.031(4) 0.043(6) 0.040(5) -0.004(4) 0.013(4) 0.005(4)
C93 0.043(5) 0.059(7) 0.045(6) -0.002(5) 0.021(5) 0.001(5)
C94 0.026(5) 0.054(6) 0.051(6) -0.005(5) 0.014(4) -0.002(4)
C95 0.027(4) 0.043(6) 0.042(5) -0.002(4) 0.010(4) 0.004(4)
C96 0.035(5) 0.049(6) 0.034(5) -0.004(4) 0.012(4) 0.002(4)
C97 0.036(5) 0.055(6) 0.053(6) 0.005(5) 0.016(4) -0.010(4)
C98 0.041(5) 0.062(7) 0.036(5) -0.010(5) 0.001(4) 0.003(5)
C99 0.025(4) 0.058(6) 0.044(5) -0.011(5) 0.011(4) -0.003(4)
C100 0.033(5) 0.060(7) 0.051(6) 0.005(5) -0.002(4) -0.001(5)
C101 0.040(5) 0.053(7) 0.062(7) -0.008(5) 0.014(5) -0.001(4)
C102 0.025(4) 0.049(6) 0.038(5) 0.000(5) 0.002(4) 0.003(4)
C103 0.021(4) 0.050(6) 0.045(6) 0.009(5) 0.008(4) 0.005(4)
C104 0.041(5) 0.045(6) 0.048(6) 0.009(5) 0.004(5) 0.005(4)
C105 0.041(5) 0.053(7) 0.049(6) 0.022(5) 0.001(5) 0.007(5)
C106 0.032(5) 0.061(7) 0.046(6) -0.010(5) -0.001(4) -0.007(5)
C107 0.030(5) 0.037(6) 0.039(5) 0.006(4) 0.005(4) 0.002(4)
C108 0.034(5) 0.051(6) 0.038(5) 0.002(4) 0.010(4) -0.008(4)
C109 0.056(6) 0.049(7) 0.069(7) -0.005(5) 0.022(6) 0.001(5)
C110 0.052(6) 0.041(6) 0.049(6) 0.002(5) -0.002(5) -0.017(4)
C111 0.055(6) 0.065(9) 0.042(6) -0.004(5) -0.016(5) -0.007(5)
C112 0.123(13) 0.069(11) 0.28(2) -0.001(14) 0.094(15) -0.048(10)
C113 0.155(14) 0.057(9) 0.091(10) -0.018(7) -0.005(10) -0.011(8)
C114 0.030(4) 0.026(5) 0.049(5) -0.006(4) 0.011(4) 0.001(4)
C115 0.039(5) 0.029(5) 0.042(5) 0.005(4) -0.008(4) -0.005(4)
C116 0.034(5) 0.038(6) 0.053(6) -0.001(5) 0.002(5) 0.004(4)
C117 0.046(6) 0.053(7) 0.063(7) 0.023(6) -0.001(5) 0.025(5)
C118 0.058(7) 0.069(8) 0.060(7) 0.036(6) -0.007(6) 0.006(6)
C119 0.064(7) 0.065(7) 0.043(6) 0.018(5) 0.008(5) 0.025(6)
C120 0.039(5) 0.033(5) 0.051(6) 0.011(4) 0.009(4) 0.000(4)
C121 0.032(5) 0.046(6) 0.060(7) 0.000(5) -0.003(5) 0.009(4)
C122 0.055(6) 0.041(6) 0.066(7) -0.006(5) -0.001(5) 0.006(5)
C123 0.047(6) 0.047(7) 0.067(7) -0.011(6) 0.010(5) 0.006(5)
C124 0.067(7) 0.050(7) 0.040(6) 0.024(5) 0.019(5) 0.013(5)
C125 0.055(7) 0.118(11) 0.086(9) -0.002(8) 0.023(7) 0.010(7)
C126 0.138(12) 0.047(7) 0.058(7) 0.007(6) 0.048(7) 0.026(7)
C127 0.035(5) 0.022(5) 0.044(5) 0.003(4) -0.009(4) 0.000(4)
C128 0.039(5) 0.030(5) 0.067(7) -0.020(5) -0.004(5) -0.001(4)
C129 0.023(5) 0.049(7) 0.102(9) -0.021(6) -0.010(5) -0.001(4)
C130 0.061(7) 0.055(8) 0.056(7) -0.019(6) -0.015(6) -0.003(6)
C131 0.068(7) 0.052(7) 0.055(7) 0.001(5) -0.006(6) -0.006(6)
C132 0.048(6) 0.036(6) 0.051(6) -0.015(5) -0.005(5) -0.009(4)
C133 0.039(5) 0.041(6) 0.096(9) -0.014(6) 0.015(6) -0.006(5)
C134 0.066(8) 0.090(10) 0.116(11) 0.003(8) 0.025(8) -0.020(7)
C135 0.038(6) 0.099(10) 0.113(11) -0.039(8) 0.010(7) 0.003(6)
C136 0.053(6) 0.078(8) 0.035(5) -0.010(5) 0.003(5) -0.022(6)
C137 0.054(7) 0.098(10) 0.059(7) 0.016(7) 0.009(6) -0.016(6)
C138 0.094(9) 0.088(9) 0.035(6) -0.007(6) 0.019(6) -0.028(7)

loop_
_atom_type_symbol
_atom_type_description
_atom_type_scat_dispersion_real
_atom_type_scat_dispersion_imag
_atom_type_scat_source
C C 0.0033 0.0016 'International Tables Vol C Tables 4.2.6.8 and 6.1.1.4'
H H 0.0000 0.0000 'International Tables Vol C Tables 4.2.6.8 and 6.1.1.4'
N N 0.0061 0.0033 'International Tables Vol C Tables 4.2.6.8 and 6.1.1.4'
Sm Sm -0.1638 3.4418 'International Tables Vol C Tables 4.2.6.8 and 6.1.1.4'

loop_
_geom_angle_atom_site_label_1
_geom_angle_atom_site_label_2
_geom_angle_atom_site_label_3
_geom_angle
N1 Sm1 N4 141.2(2)
N1 Sm1 N3 96.9(2)
N4 Sm1 N3 55.7(2)
N1 Sm1 N2 56.1(2)
N4 Sm1 N2 104.8(2)
N3 Sm1 N2 111.2(2)
N1 Sm1 N6 110.9(2)
N4 Sm1 N6 104.6(2)
N3 Sm1 N6 148.1(2)
N2 Sm1 N6 97.5(2)
N1 Sm1 N5 101.1(2)
N4 Sm1 N5 111.6(2)
N3 Sm1 N5 104.7(2)
N2 Sm1 N5 139.0(2)
N6 Sm1 N5 56.0(2)
N1 Sm1 C20 120.0(2)
N4 Sm1 C20 27.6(2)
N3 Sm1 C20 28.1(2)
N2 Sm1 C20 109.1(2)
N6 Sm1 C20 129.1(2)
N5 Sm1 C20 111.9(2)
N1 Sm1 C1 28.3(2)
N4 Sm1 C1 125.8(2)
N3 Sm1 C1 106.0(2)
N2 Sm1 C1 27.8(2)
N6 Sm1 C1 105.9(2)
N5 Sm1 C1 122.6(2)
C20 Sm1 C1 117.9(2)
N1 Sm1 C45 106.8(2)
N4 Sm1 C45 111.9(2)
N3 Sm1 C45 129.4(2)
N2 Sm1 C45 119.2(2)
N6 Sm1 C45 28.1(2)
N5 Sm1 C45 28.0(2)
C20 Sm1 C45 125.9(2)
C1 Sm1 C45 116.2(2)
N8 Sm2 N7 55.6(2)
N8 Sm2 N12 98.8(2)
N7 Sm2 N12 137.9(2)
N8 Sm2 N11 109.7(2)
N7 Sm2 N11 98.6(2)
N12 Sm2 N11 55.7(2)
N8 Sm2 N9 142.2(2)
N7 Sm2 N9 105.4(2)
N12 Sm2 N9 112.9(2)
N11 Sm2 N9 105.1(2)
N8 Sm2 N10 99.0(2)
N7 Sm2 N10 112.1(2)
N12 Sm2 N10 104.0(2)
N11 Sm2 N10 146.5(2)
N9 Sm2 N10 54.8(2)
N8 Sm2 C70 27.9(2)
N7 Sm2 C70 27.7(2)
N12 Sm2 C70 120.2(2)
N11 Sm2 C70 105.5(2)
N9 Sm2 C70 126.9(2)
N10 Sm2 C70 108.0(2)
N8 Sm2 C114 106.2(2)
N7 Sm2 C114 120.0(2)
N12 Sm2 C114 28.1(2)
N11 Sm2 C114 27.5(2)
N9 Sm2 C114 111.5(2)
N10 Sm2 C114 127.7(2)
C70 Sm2 C114 115.7(2)
N8 Sm2 C89 120.9(3)
N7 Sm2 C89 109.5(2)
N12 Sm2 C89 112.5(2)
N11 Sm2 C89 129.4(2)
N9 Sm2 C89 27.8(2)
N10 Sm2 C89 27.1(2)
C70 Sm2 C89 119.1(2)
C114 Sm2 C89 125.2(2)
C1 N1 C2 114.9(6)
C1 N1 Sm1 91.9(5)
C2 N1 Sm1 152.7(5)
C1 N2 C11 115.4(7)
C1 N2 Sm1 91.7(5)
C11 N2 Sm1 152.9(5)
C20 N3 C21 117.1(7)
C20 N3 Sm1 91.5(5)
C21 N3 Sm1 150.5(5)
C20 N4 C33 117.9(7)
C20 N4 Sm1 92.4(5)
C33 N4 Sm1 149.3(5)
C45 N5 C46 116.7(7)
C45 N5 Sm1 91.7(5)
C46 N5 Sm1 151.5(6)
C45 N6 C58 117.4(7)
C45 N6 Sm1 91.8(5)
C58 N6 Sm1 150.7(5)
C70 N7 C71 114.9(7)
C70 N7 Sm2 92.3(5)
C71 N7 Sm2 152.8(5)
C70 N8 C80 115.0(7)
C70 N8 Sm2 92.7(5)
C80 N8 Sm2 152.0(5)
C89 N9 C90 119.1(7)
C89 N9 Sm2 92.6(5)
C90 N9 Sm2 148.0(5)
C89 N10 C102 119.3(7)
C89 N10 Sm2 92.3(5)
C102 N10 Sm2 147.3(5)
C114 N11 C115 116.7(7)
C114 N11 Sm2 92.2(5)
C115 N11 Sm2 151.1(5)
C114 N12 C127 117.7(7)
C114 N12 Sm2 91.8(5)
C127 N12 Sm2 150.3(6)
N2 C1 N1 120.3(8)
N2 C1 Sm1 60.5(4)
N1 C1 Sm1 59.8(4)
C7 C2 C3 119.3(7)
C7 C2 N1 119.6(7)
C3 C2 N1 121.1(7)
C4 C3 C2 118.8(8)
C4 C3 C8 121.1(8)
C2 C3 C8 120.0(7)
C5 C4 C3 122.1(8)
C4 C5 C6 117.9(7)
C4 C5 C9 121.0(9)
C6 C5 C9 121.1(9)
C5 C6 C7 122.6(9)
C6 C7 C2 119.3(8)
C6 C7 C10 120.3(8)
C2 C7 C10 120.4(7)
C16 C11 C12 119.7(8)
C16 C11 N2 121.4(8)
C12 C11 N2 118.8(9)
C11 C12 C13 119.6(9)
C11 C12 C17 120.8(8)
C13 C12 C17 119.5(8)
C14 C13 C12 121.7(8)
C13 C14 C15 119.6(8)
C13 C14 C18 121.6(8)
C15 C14 C18 118.8(8)
C14 C15 C16 120.1(8)
C11 C16 C15 119.2(8)
C11 C16 C19 122.4(8)
C15 C16 C19 118.3(8)
N4 C20 N3 120.2(7)
N4 C20 Sm1 59.9(4)
N3 C20 Sm1 60.4(4)
C26 C21 C22 121.2(8)
C26 C21 N3 122.4(8)
C22 C21 N3 116.2(8)
C23 C22 C21 117.0(9)
C23 C22 C27 122.3(9)
C21 C22 C27 120.7(8)
C24 C23 C22 121.0(9)
C25 C24 C23 121.0(9)
C24 C25 C26 122.2(9)
C25 C26 C21 117.5(9)
C25 C26 C30 119.4(8)
C21 C26 C30 123.0(8)
C28 C27 C22 109.9(11)
C28 C27 C29 110.5(11)
C22 C27 C29 113.2(9)
C31 C30 C26 111.6(7)
C31 C30 C32 110.0(7)
C26 C30 C32 112.3(7)
C34 C33 C38 121.2(7)
C34 C33 N4 118.6(6)
C38 C33 N4 120.1(7)
C35 C34 C33 119.1(7)
C35 C34 C39 120.5(8)
C33 C34 C39 120.1(7)
C34 C35 C36 121.0(8)
C35 C36 C37 119.7(8)
C36 C37 C38 121.0(8)
C37 C38 C33 117.9(8)
C37 C38 C42 117.3(7)
C33 C38 C42 124.7(7)
C40 C39 C34 111.1(7)
C40 C39 C41 110.9(7)
C34 C39 C41 111.5(7)
C38 C42 C43 114.4(8)
C38 C42 C44 111.0(7)
C43 C42 C44 109.1(7)
N5 C45 N6 120.3(8)
N5 C45 Sm1 60.3(4)
N6 C45 Sm1 60.2(4)
C47 C46 C51 121.3(8)
C47 C46 N5 119.0(8)
C51 C46 N5 119.6(8)
C46 C47 C48 117.8(8)
C46 C47 C52 123.3(8)
C48 C47 C52 118.9(8)
C49 C48 C47 119.6(9)
C50 C49 C48 122.5(10)
C49 C50 C51 122.1(9)
C50 C51 C46 116.6(9)
C50 C51 C55 119.9(8)
C46 C51 C55 123.5(8)
C47 C52 C53 115.1(9)
C47 C52 C54 110.0(9)
C53 C52 C54 110.9(9)
C51 C55 C57 111.6(8)
C51 C55 C56 113.1(8)
C57 C55 C56 107.9(8)
C63 C58 C59 121.9(8)
C63 C58 N6 117.8(7)
C59 C58 N6 120.3(8)
C60 C59 C58 117.5(9)
C60 C59 C64 119.6(9)
C58 C59 C64 123.0(8)
C61 C60 C59 121.5(9)
C60 C61 C62 120.4(9)
C61 C62 C63 120.4(9)
C58 C63 C62 118.3(8)
C58 C63 C67 121.3(8)
C62 C63 C67 120.4(8)
C59 C64 C66 110.7(8)
C59 C64 C65 110.5(9)
C66 C64 C65 108.8(8)
C63 C67 C68 109.3(8)
C63 C67 C69 112.9(8)
C68 C67 C69 108.0(8)
N7 C70 N8 119.3(7)
N7 C70 Sm2 60.0(4)
N8 C70 Sm2 59.4(4)
C76 C71 C72 119.5(8)
C76 C71 N7 120.4(8)
C72 C71 N7 120.0(9)
C73 C72 C71 118.7(8)
C73 C72 C77 120.9(9)
C71 C72 C77 120.4(8)
C74 C73 C72 122.4(9)
C75 C74 C73 118.0(8)
C75 C74 C78 121.1(9)
C73 C74 C78 120.8(8)
C74 C75 C76 123.4(8)
C71 C76 C75 117.9(8)
C71 C76 C79 121.8(8)
C75 C76 C79 120.3(8)
C81 C80 C85 119.5(8)
C81 C80 N8 120.7(8)
C85 C80 N8 119.7(8)
C82 C81 C80 120.0(9)
C82 C81 C86 120.9(9)
C80 C81 C86 119.1(8)
C81 C82 C83 121.7(9)
C84 C83 C82 116.7(8)
C84 C83 C87 122.9(11)
C82 C83 C87 120.3(10)
C85 C84 C83 122.9(10)
C84 C85 C80 118.9(9)
C84 C85 C88 120.3(9)
C80 C85 C88 120.7(8)
N10 C89 N9 119.9(8)
N10 C89 Sm2 60.6(4)
N9 C89 Sm2 59.6(4)
C91 C90 C95 119.7(7)
C91 C90 N9 119.2(7)
C95 C90 N9 121.1(8)
C92 C91 C90 119.5(7)
C92 C91 C96 120.1(8)
C90 C91 C96 120.4(7)
C91 C92 C93 120.9(8)
C94 C93 C92 119.2(8)
C93 C94 C95 122.4(8)
C94 C95 C90 118.2(8)
C94 C95 C99 119.0(7)
C90 C95 C99 122.8(7)
C97 C96 C91 108.6(7)
C97 C96 C98 110.6(8)
C91 C96 C98 114.2(7)
C100 C99 C95 113.0(8)
C100 C99 C101 109.6(7)
C95 C99 C101 109.3(8)
C107 C102 N10 120.3(8)
C107 C102 C103 119.4(8)
N10 C102 C103 120.2(8)
C104 C103 C102 118.0(9)
C104 C103 C108 119.2(9)
C102 C103 C108 122.8(8)
C105 C104 C103 121.3(9)
C104 C105 C106 119.2(9)
C107 C106 C105 122.1(9)
C106 C107 C102 119.9(9)
C106 C107 C111 119.8(8)
C102 C107 C111 120.3(8)
C103 C108 C109 111.2(7)
C103 C108 C110 112.1(7)
C109 C108 C110 108.2(8)
C113 C111 C112 112.1(12)
C113 C111 C107 113.3(9)
C112 C111 C107 109.0(10)
N11 C114 N12 120.3(8)
N11 C114 Sm2 60.3(5)
N12 C114 Sm2 60.0(5)
C116 C115 C120 119.4(8)
C116 C115 N11 121.6(9)
C120 C115 N11 119.0(8)
C115 C116 C117 116.9(9)
C115 C116 C121 122.7(9)
C117 C116 C121 120.4(9)
C118 C117 C116 123.6(10)
C117 C118 C119 120.5(10)
C118 C119 C120 120.4(10)
C119 C120 C115 119.3(8)
C119 C120 C124 119.9(8)
C115 C120 C124 120.7(8)
C122 C121 C116 111.9(9)
C122 C121 C123 110.7(8)
C116 C121 C123 110.5(8)
C125 C124 C126 114.5(10)
C125 C124 C120 110.5(9)
C126 C124 C120 113.2(9)
C128 C127 C132 119.3(8)
C128 C127 N12 121.9(9)
C132 C127 N12 118.8(8)
C127 C128 C129 119.6(10)
C127 C128 C133 121.9(8)
C129 C128 C133 118.5(9)
C130 C129 C128 121.2(10)
C131 C130 C129 120.4(10)
C130 C131 C132 119.6(11)
C127 C132 C131 120.0(9)
C127 C132 C136 121.0(8)
C131 C132 C136 119.0(9)
C128 C133 C134 109.9(9)
C128 C133 C135 112.8(10)
C134 C133 C135 109.2(9)
C137 C136 C132 110.1(9)
C137 C136 C138 108.1(9)
C132 C136 C138 112.2(9)

loop_
_geom_bond_atom_site_label_1
_geom_bond_atom_site_label_2
_geom_bond_distance
Sm1 N1 2.449(6)
Sm1 N4 2.453(7)
Sm1 N3 2.464(7)
Sm1 N2 2.466(7)
Sm1 N6 2.470(6)
Sm1 N5 2.474(7)
Sm1 C20 2.832(8)
Sm1 C1 2.832(9)
Sm1 C45 2.846(9)
Sm2 N8 2.429(7)
Sm2 N7 2.443(7)
Sm2 N12 2.444(7)
Sm2 N11 2.451(7)
Sm2 N9 2.451(6)
Sm2 N10 2.476(7)
Sm2 C70 2.819(8)
Sm2 C114 2.820(9)
Sm2 C89 2.839(9)
N1 C1 1.345(11)
N1 C2 1.420(9)
N2 C1 1.321(10)
N2 C11 1.438(10)
N3 C20 1.333(10)
N3 C21 1.448(10)
N4 C20 1.315(11)
N4 C33 1.444(10)
N5 C45 1.336(10)
N5 C46 1.432(11)
N6 C45 1.339(10)
N6 C58 1.434(10)
N7 C70 1.311(10)
N7 C71 1.444(10)
N8 C70 1.321(11)
N8 C80 1.444(10)
N9 C89 1.327(11)
N9 C90 1.436(10)
N10 C89 1.294(10)
N10 C102 1.436(11)
N11 C114 1.304(10)
N11 C115 1.453(11)
N12 C114 1.330(11)
N12 C127 1.416(11)
C2 C7 1.392(11)
C2 C3 1.410(11)
C3 C4 1.391(12)
C3 C8 1.500(12)
C4 C5 1.374(13)
C5 C6 1.377(13)
C5 C9 1.532(11)
C6 C7 1.380(11)
C7 C10 1.519(12)
C11 C16 1.387(14)
C11 C12 1.392(12)
C12 C13 1.404(12)
C12 C17 1.494(13)
C13 C14 1.356(12)
C14 C15 1.384(12)
C14 C18 1.516(12)
C15 C16 1.435(12)
C16 C19 1.519(12)
C21 C26 1.393(12)
C21 C22 1.438(13)
C22 C23 1.383(13)
C22 C27 1.491(14)
C23 C24 1.374(14)
C24 C25 1.343(14)
C25 C26 1.384(12)
C26 C30 1.525(12)
C27 C28 1.474(17)
C27 C29 1.540(17)
C30 C31 1.524(12)
C30 C32 1.539(11)
C33 C34 1.406(12)
C33 C38 1.413(10)
C34 C35 1.380(11)
C34 C39 1.533(11)
C35 C36 1.392(11)
C36 C37 1.399(12)
C37 C38 1.399(12)
C38 C42 1.507(12)
C39 C40 1.490(13)
C39 C41 1.537(12)
C42 C43 1.540(12)
C42 C44 1.560(12)
C46 C47 1.415(13)
C46 C51 1.426(12)
C47 C48 1.417(13)
C47 C52 1.481(13)
C48 C49 1.368(14)
C49 C50 1.336(15)
C50 C51 1.402(13)
C51 C55 1.499(13)
C52 C53 1.505(14)
C52 C54 1.536(16)
C55 C57 1.513(13)
C55 C56 1.526(12)
C58 C63 1.383(12)
C58 C59 1.431(12)
C59 C60 1.402(13)
C59 C64 1.527(13)
C60 C61 1.372(14)
C61 C62 1.395(14)
C62 C63 1.418(13)
C63 C67 1.520(12)
C64 C66 1.537(14)
C64 C65 1.546(13)
C67 C68 1.527(13)
C67 C69 1.533(13)
C71 C76 1.412(13)
C71 C72 1.420(13)
C72 C73 1.409(12)
C72 C77 1.500(12)
C73 C74 1.375(12)
C74 C75 1.369(12)
C74 C78 1.503(12)
C75 C76 1.412(12)
C76 C79 1.498(12)
C80 C81 1.390(13)
C80 C85 1.400(13)
C81 C82 1.375(12)
C81 C86 1.516(13)
C82 C83 1.397(14)
C83 C84 1.397(15)
C83 C87 1.519(12)
C84 C85 1.367(13)
C85 C88 1.525(14)
C90 C91 1.402(12)
C90 C95 1.417(11)
C91 C92 1.386(11)
C91 C96 1.528(11)
C92 C93 1.398(12)
C93 C94 1.355(13)
C94 C95 1.399(12)
C95 C99 1.536(12)
C96 C97 1.519(13)
C96 C98 1.558(12)
C99 C100 1.506(13)
C99 C101 1.560(13)
C102 C107 1.397(12)
C102 C103 1.442(13)
C103 C104 1.404(13)
C103 C108 1.523(12)
C104 C105 1.377(14)
C105 C106 1.390(14)
C106 C107 1.363(13)
C107 C111 1.525(13)
C108 C109 1.564(12)
C108 C110 1.567(12)
C111 C113 1.503(16)
C111 C112 1.514(16)
C115 C116 1.402(13)
C115 C120 1.416(13)
C116 C117 1.405(14)
C116 C121 1.516(14)
C117 C118 1.312(16)
C118 C119 1.365(15)
C119 C120 1.387(13)
C120 C124 1.532(13)
C121 C122 1.506(13)
C121 C123 1.577(13)
C124 C125 1.521(16)
C124 C126 1.526(14)
C127 C128 1.400(13)
C127 C132 1.411(13)
C128 C129 1.410(13)
C128 C133 1.502(15)
C129 C130 1.390(16)
C130 C131 1.373(16)
C131 C132 1.437(13)
C132 C136 1.535(13)
C133 C134 1.567(16)
C133 C135 1.567(14)
C136 C137 1.535(16)
C136 C138 1.552(13)

loop_
_platon_squeeze_void_nr
_platon_squeeze_void_average_x
_platon_squeeze_void_average_y
_platon_squeeze_void_average_z
_platon_squeeze_void_volume
_platon_squeeze_void_count_electrons
1 -0.413 0.320 0.845 496.0 110
2 0.413 0.820 0.155 496.0 112
